data_1572583
loop_
_publ_author_name
'Thijssen, Quinten'
'Carroll, Joshua A.'
'Feist, Florian'
'Beil, Andreas'
'Gr&#xfc;tzmacher, Hansj&#xf6;rg'
'Wegener, Martin'
'Van Vlierberghe, Sandra'
'Barner-Kowollik, Christopher'

_publ_section_title
;
 Beyond absorption maxima: the impact of wavelength-resolved
 photochemistry on materials science.
;
_journal_issue 24
_journal_name_full 'Materials horizons'
_journal_page_first 6184
_journal_page_last 6191
_journal_paper_doi 10.1039/d4mh00976b
_journal_volume 11
_journal_year 2024
_chemical_formula_moiety 'C20 H24 N O3 P'
_chemical_formula_sum 'C20 H24 N O3 P'
_chemical_formula_weight 357.37
_space_group_crystal_system monoclinic
_space_group_IT_number 14
_space_group_name_Hall '-P 2yn'
_space_group_name_H-M_alt 'P 1 21/n 1'
_atom_sites_solution_hydrogens mixed
_atom_sites_solution_primary dual
_audit_creation_date 2024-05-22
_audit_creation_method
;
Olex2 1.5
(compiled 2024.02.16 svn.r378c4104 for OlexSys, GUI svn.r6928)
;
_audit_update_record
;
2024-06-28 deposited with the CCDC.	2024-09-12 downloaded from the CCDC.
;
_cell_angle_alpha 90
_cell_angle_beta 105.0230(10)
_cell_angle_gamma 90
_cell_formula_units_Z 4
_cell_length_a 12.3909(2)
_cell_length_b 8.80650(10)
_cell_length_c 17.3799(3)
_cell_measurement_reflns_used 4103
_cell_measurement_temperature 296.15
_cell_measurement_theta_max 28.593
_cell_measurement_theta_min 2.872
_cell_volume 1831.68(5)
_computing_cell_refinement 'SAINT V8.40B (Bruker, 2016)'
_computing_data_collection 'Bruker APEX2'
_computing_data_reduction 'SAINT V8.40B (Bruker, 2016)'
_computing_molecular_graphics OLEX2
_computing_publication_material OLEX2
_computing_structure_refinement 'SHELXL-97 (Sheldrick, 2008)'
_computing_structure_solution 'SHELXS-97 (Sheldrick, 2008)'
_diffrn_ambient_temperature 296.15
_diffrn_detector 'Bruker APEX2 area detector'
_diffrn_detector_area_resol_mean 8.33
_diffrn_detector_type 'CCD area detector'
_diffrn_measured_fraction_theta_full 1.000
_diffrn_measured_fraction_theta_max 0.995
_diffrn_measurement_device 'fixed chi three-circle diffractometer'
_diffrn_measurement_device_type 'Bruker APEX-II CCD'
_diffrn_measurement_method '\f and \w scans'
_diffrn_radiation_monochromator graphite
_diffrn_radiation_probe x-ray
_diffrn_radiation_type MoK\a
_diffrn_radiation_wavelength 0.71073
_diffrn_radiation_xray_symbol K-L~3~
_diffrn_reflns_av_R_equivalents 0.0487
_diffrn_reflns_av_unetI/netI 0.0528
_diffrn_reflns_Laue_measured_fraction_full 1.000
_diffrn_reflns_Laue_measured_fraction_max 0.995
_diffrn_reflns_limit_h_max 17
_diffrn_reflns_limit_h_min -16
_diffrn_reflns_limit_k_max 12
_diffrn_reflns_limit_k_min -12
_diffrn_reflns_limit_l_max 23
_diffrn_reflns_limit_l_min -17
_diffrn_reflns_number 20378
_diffrn_reflns_point_group_measured_fraction_full 1.000
_diffrn_reflns_point_group_measured_fraction_max 0.995
_diffrn_reflns_theta_full 25.242
_diffrn_reflns_theta_max 29.274
_diffrn_reflns_theta_min 1.816
_diffrn_source 'sealed tube'
_diffrn_source_current 30.0
_diffrn_source_power 1.5
_diffrn_source_voltage 50.0
_diffrn_standards_number 0
_exptl_absorpt_coefficient_mu 0.169
_exptl_absorpt_correction_T_max 0.7458
_exptl_absorpt_correction_T_min 0.6635
_exptl_absorpt_correction_type multi-scan
_exptl_absorpt_process_details
;
SADABS-2016/2 (Bruker,2016/2) was used for absorption correction.
wR2(int) was 0.0617 before and 0.0528 after correction.
The Ratio of minimum to maximum transmission is 0.8896.
The \l/2 correction factor is Not present.
;
_exptl_crystal_colour colourless
_exptl_crystal_colour_primary colourless
_exptl_crystal_density_diffrn 1.296
_exptl_crystal_description block
_exptl_crystal_F_000 760
_exptl_crystal_size_max 0.318
_exptl_crystal_size_mid 0.31
_exptl_crystal_size_min 0.222
_refine_diff_density_max 0.314
_refine_diff_density_min -0.406
_refine_diff_density_rms 0.063
_refine_ls_extinction_method none
_refine_ls_goodness_of_fit_ref 1.073
_refine_ls_hydrogen_treatment mixed
_refine_ls_matrix_type full
_refine_ls_number_parameters 240
_refine_ls_number_reflns 4961
_refine_ls_number_restraints 0
_refine_ls_restrained_S_all 1.073
_refine_ls_R_factor_all 0.0631
_refine_ls_R_factor_gt 0.0422
_refine_ls_shift/su_max 0.000
_refine_ls_shift/su_mean 0.000
_refine_ls_structure_factor_coef Fsqd
_refine_ls_weighting_details 'w=1/[\s^2^(Fo^2^)+(0.0394P)^2^+0.5444P] where P=(Fo^2^+2Fc^2^)/3'
_refine_ls_weighting_scheme calc
_refine_ls_wR_factor_gt 0.0939
_refine_ls_wR_factor_ref 0.1039
_reflns_Friedel_coverage 0.000
_reflns_number_gt 3705
_reflns_number_total 4961
_reflns_threshold_expression 'I > 2\s(I)'
_cod_data_source_file d4mh00976b2.cif
_cod_data_source_block baponh
_cod_depositor_comments 'Adding full bibliography for 1572583--1572584.cif.'
_cod_database_code 1572583
_shelx_shelxl_version_number 2019/1
_shelx_space_group_comment
;
The symmetry employed for this shelxl refinement is uniquely defined
by the following loop, which should always be used as a source of
symmetry information in preference to the above space-group names.
They are only intended as comments.
;
_shelx_estimated_absorpt_t_max 0.964
_shelx_estimated_absorpt_t_min 0.948
_olex2_refinement_description
;
1. Fixed Uiso
 At 1.2 times of:
  All C(H) groups
 At 1.5 times of:
  All C(H,H,H) groups
2.a Aromatic/amide H refined with riding coordinates:
 C4(H4), C6(H6), C14(H14), C16(H16)
2.b Idealised Me refined as rotating group:
 C8(H8A,H8B,H8C), C9(H9A,H9B,H9C), C10(H10A,H10B,H10C), C18(H18A,H18B,H18C),
 C19(H19A,H19B,H19C), C20(H20A,H20B,H20C)
;
_olex2_exptl_crystal_mounting_method tip-mounted
_olex2_submission_special_instructions 'No special instructions were received'

loop_
_space_group_symop_operation_xyz
'x, y, z'
'-x+1/2, y+1/2, -z+1/2'
'-x, -y, -z'
'x-1/2, -y-1/2, z-1/2'

loop_
_atom_site_label
_atom_site_type_symbol
_atom_site_fract_x
_atom_site_fract_y
_atom_site_fract_z
_atom_site_U_iso_or_equiv
_atom_site_adp_type
_atom_site_occupancy
_atom_site_site_symmetry_order
_atom_site_calc_flag
_atom_site_refinement_flags_posn
_atom_site_refinement_flags_adp
_atom_site_refinement_flags_occupancy
_atom_site_disorder_assembly
_atom_site_disorder_group
P1 P 0.36501(3) 0.28341(4) 0.26154(2) 0.01158(10) Uani 1 1 d . . . . .
O1 O 0.38017(9) 0.11639(11) 0.26914(6) 0.0149(2) Uani 1 1 d . . . . .
O2 O 0.38415(9) 0.54349(11) 0.32945(7) 0.0166(2) Uani 1 1 d . . . . .
O3 O 0.55949(9) 0.39891(12) 0.25563(7) 0.0205(3) Uani 1 1 d . . . . .
N1 N 0.23770(11) 0.33214(16) 0.21841(9) 0.0159(3) Uani 1 1 d . . . . .
H1A H 0.2115(15) 0.417(2) 0.2216(11) 0.022(5) Uiso 1 1 d . . . . .
H1B H 0.1945(16) 0.262(2) 0.1958(12) 0.027(5) Uiso 1 1 d . . . . .
C1 C 0.39412(12) 0.41065(16) 0.35048(9) 0.0127(3) Uani 1 1 d . . . . .
C2 C 0.40586(12) 0.35789(16) 0.43296(9) 0.0128(3) Uani 1 1 d . . . . .
C3 C 0.48729(12) 0.24942(16) 0.46805(9) 0.0136(3) Uani 1 1 d . . . . .
C4 C 0.49067(13) 0.19708(16) 0.54402(9) 0.0159(3) Uani 1 1 d . . . . .
H4 H 0.543715 0.124703 0.567391 0.019 Uiso 1 1 calc R U . . .
C5 C 0.41689(13) 0.24997(17) 0.58611(9) 0.0162(3) Uani 1 1 d . . . . .
C6 C 0.33898(13) 0.35941(17) 0.55061(10) 0.0172(3) Uani 1 1 d . . . . .
H6 H 0.290029 0.396369 0.578666 0.021 Uiso 1 1 calc R U . . .
C7 C 0.33167(12) 0.41549(16) 0.47479(9) 0.0142(3) Uani 1 1 d . . . . .
C8 C 0.57487(13) 0.19736(18) 0.42768(10) 0.0179(3) Uani 1 1 d . . . . .
H8A H 0.539903 0.140340 0.380761 0.027 Uiso 1 1 calc R U . . .
H8B H 0.628444 0.134429 0.463532 0.027 Uiso 1 1 calc R U . . .
H8C H 0.612015 0.284165 0.413045 0.027 Uiso 1 1 calc R U . . .
C9 C 0.42234(15) 0.19503(19) 0.66911(10) 0.0225(4) Uani 1 1 d . . . . .
H9A H 0.481019 0.121336 0.684888 0.034 Uiso 1 1 calc R U . . .
H9B H 0.352308 0.149404 0.669992 0.034 Uiso 1 1 calc R U . . .
H9C H 0.437177 0.279325 0.705353 0.034 Uiso 1 1 calc R U . . .
C10 C 0.24252(14) 0.53066(18) 0.43946(10) 0.0208(4) Uani 1 1 d . . . . .
H10A H 0.276726 0.627391 0.436095 0.031 Uiso 1 1 calc R U . . .
H10B H 0.191853 0.539409 0.472691 0.031 Uiso 1 1 calc R U . . .
H10C H 0.202248 0.498488 0.387120 0.031 Uiso 1 1 calc R U . . .
C11 C 0.47073(13) 0.36035(16) 0.21158(9) 0.0138(3) Uani 1 1 d . . . . .
C12 C 0.44925(12) 0.35177(16) 0.12291(9) 0.0142(3) Uani 1 1 d . . . . .
C13 C 0.37649(13) 0.45399(17) 0.07360(10) 0.0162(3) Uani 1 1 d . . . . .
C14 C 0.35730(13) 0.43794(18) -0.00852(10) 0.0186(3) Uani 1 1 d . . . . .
H14 H 0.309495 0.505855 -0.041757 0.022 Uiso 1 1 calc R U . . .
C15 C 0.40703(14) 0.32418(18) -0.04232(10) 0.0196(3) Uani 1 1 d . . . . .
C16 C 0.48147(14) 0.22695(17) 0.00826(10) 0.0186(3) Uani 1 1 d . . . . .
H16 H 0.517192 0.152187 -0.013825 0.022 Uiso 1 1 calc R U . . .
C17 C 0.50421(13) 0.23784(17) 0.09066(10) 0.0160(3) Uani 1 1 d . . . . .
C18 C 0.32330(14) 0.58441(18) 0.10656(10) 0.0215(4) Uani 1 1 d . . . . .
H18A H 0.243536 0.572922 0.091154 0.032 Uiso 1 1 calc R U . . .
H18B H 0.343291 0.678371 0.085863 0.032 Uiso 1 1 calc R U . . .
H18C H 0.349239 0.584899 0.163618 0.032 Uiso 1 1 calc R U . . .
C19 C 0.37932(17) 0.3052(2) -0.13153(11) 0.0296(4) Uani 1 1 d . . . . .
H19A H 0.439952 0.254704 -0.145875 0.044 Uiso 1 1 calc R U . . .
H19B H 0.367815 0.403200 -0.156531 0.044 Uiso 1 1 calc R U . . .
H19C H 0.312536 0.245665 -0.148985 0.044 Uiso 1 1 calc R U . . .
C20 C 0.58255(14) 0.12823(18) 0.14394(10) 0.0224(4) Uani 1 1 d . . . . .
H20A H 0.647426 0.181804 0.173775 0.034 Uiso 1 1 calc R U . . .
H20B H 0.604785 0.051271 0.112051 0.034 Uiso 1 1 calc R U . . .
H20C H 0.545400 0.081706 0.179983 0.034 Uiso 1 1 calc R U . . .

loop_
_atom_site_aniso_label
_atom_site_aniso_U_11
_atom_site_aniso_U_22
_atom_site_aniso_U_33
_atom_site_aniso_U_23
_atom_site_aniso_U_13
_atom_site_aniso_U_12
P1 0.01321(19) 0.01035(17) 0.0113(2) -0.00020(15) 0.00328(15) -0.00036(14)
O1 0.0165(5) 0.0111(5) 0.0170(6) -0.0001(4) 0.0041(5) 0.0007(4)
O2 0.0184(6) 0.0125(5) 0.0182(6) 0.0006(4) 0.0035(5) 0.0004(4)
O3 0.0165(6) 0.0251(6) 0.0192(6) -0.0002(5) 0.0034(5) -0.0033(5)
N1 0.0153(7) 0.0113(6) 0.0197(7) -0.0024(6) 0.0019(6) 0.0006(5)
C1 0.0092(7) 0.0136(7) 0.0151(8) -0.0017(6) 0.0029(6) 0.0003(6)
C2 0.0134(7) 0.0116(6) 0.0125(8) -0.0019(6) 0.0019(6) -0.0013(6)
C3 0.0134(7) 0.0122(6) 0.0144(8) -0.0032(6) 0.0024(6) -0.0018(6)
C4 0.0164(7) 0.0144(7) 0.0145(8) 0.0001(6) 0.0000(6) 0.0018(6)
C5 0.0182(8) 0.0173(7) 0.0119(8) -0.0012(6) 0.0017(6) -0.0036(6)
C6 0.0179(8) 0.0190(7) 0.0160(8) -0.0038(6) 0.0069(7) -0.0001(6)
C7 0.0139(7) 0.0143(7) 0.0142(8) -0.0023(6) 0.0031(6) -0.0001(6)
C8 0.0171(8) 0.0199(7) 0.0164(8) -0.0004(7) 0.0037(6) 0.0041(6)
C9 0.0275(9) 0.0246(8) 0.0158(8) 0.0027(7) 0.0066(7) 0.0017(7)
C10 0.0201(8) 0.0232(8) 0.0197(9) 0.0003(7) 0.0062(7) 0.0060(7)
C11 0.0152(7) 0.0103(6) 0.0159(8) 0.0011(6) 0.0040(6) 0.0017(6)
C12 0.0136(7) 0.0155(7) 0.0147(8) -0.0005(6) 0.0056(6) -0.0039(6)
C13 0.0132(7) 0.0172(7) 0.0186(8) 0.0022(6) 0.0052(6) -0.0029(6)
C14 0.0159(8) 0.0217(8) 0.0170(8) 0.0045(7) 0.0019(7) -0.0065(6)
C15 0.0218(8) 0.0238(8) 0.0144(8) -0.0012(7) 0.0070(7) -0.0120(7)
C16 0.0212(8) 0.0180(7) 0.0201(9) -0.0059(7) 0.0118(7) -0.0073(6)
C17 0.0154(7) 0.0159(7) 0.0181(8) -0.0013(6) 0.0070(7) -0.0041(6)
C18 0.0231(9) 0.0190(7) 0.0234(9) 0.0055(7) 0.0076(7) 0.0046(7)
C19 0.0411(11) 0.0313(10) 0.0167(9) -0.0017(8) 0.0079(8) -0.0126(8)
C20 0.0229(9) 0.0221(8) 0.0243(9) 0.0001(7) 0.0098(7) 0.0043(7)

loop_
_atom_type_symbol
_atom_type_description
_atom_type_scat_dispersion_real
_atom_type_scat_dispersion_imag
_atom_type_scat_source
C C 0.0033 0.0016 'International Tables Vol C Tables 4.2.6.8 and 6.1.1.4'
H H 0.0000 0.0000 'International Tables Vol C Tables 4.2.6.8 and 6.1.1.4'
N N 0.0061 0.0033 'International Tables Vol C Tables 4.2.6.8 and 6.1.1.4'
O O 0.0106 0.0060 'International Tables Vol C Tables 4.2.6.8 and 6.1.1.4'
P P 0.1023 0.0942 'International Tables Vol C Tables 4.2.6.8 and 6.1.1.4'

loop_
_geom_angle_atom_site_label_1
_geom_angle_atom_site_label_2
_geom_angle_atom_site_label_3
_geom_angle
_geom_angle_site_symmetry_1
_geom_angle_site_symmetry_3
_geom_angle_publ_flag
O1 P1 N1 112.92(7) . . ?
O1 P1 C1 121.88(7) . . ?
O1 P1 C11 108.16(6) . . ?
N1 P1 C1 100.38(7) . . ?
N1 P1 C11 113.80(7) . . ?
C1 P1 C11 99.10(7) . . ?
P1 N1 H1A 124.2(13) . . ?
P1 N1 H1B 116.6(13) . . ?
H1A N1 H1B 118.7(18) . . ?
O2 C1 P1 110.12(11) . . ?
O2 C1 C2 124.60(13) . . ?
C2 C1 P1 124.31(10) . . ?
C3 C2 C1 120.85(13) . . ?
C7 C2 C1 118.35(13) . . ?
C7 C2 C3 120.78(14) . . ?
C2 C3 C8 121.72(14) . . ?
C4 C3 C2 118.59(13) . . ?
C4 C3 C8 119.56(13) . . ?
C3 C4 H4 119.1 . . ?
C3 C4 C5 121.80(14) . . ?
C5 C4 H4 119.1 . . ?
C4 C5 C9 121.57(14) . . ?
C6 C5 C4 118.31(14) . . ?
C6 C5 C9 120.09(14) . . ?
C5 C6 H6 118.8 . . ?
C7 C6 C5 122.34(14) . . ?
C7 C6 H6 118.8 . . ?
C2 C7 C10 122.69(14) . . ?
C6 C7 C2 118.16(14) . . ?
C6 C7 C10 119.11(13) . . ?
C3 C8 H8A 109.5 . . ?
C3 C8 H8B 109.5 . . ?
C3 C8 H8C 109.5 . . ?
H8A C8 H8B 109.5 . . ?
H8A C8 H8C 109.5 . . ?
H8B C8 H8C 109.5 . . ?
C5 C9 H9A 109.5 . . ?
C5 C9 H9B 109.5 . . ?
C5 C9 H9C 109.5 . . ?
H9A C9 H9B 109.5 . . ?
H9A C9 H9C 109.5 . . ?
H9B C9 H9C 109.5 . . ?
C7 C10 H10A 109.5 . . ?
C7 C10 H10B 109.5 . . ?
C7 C10 H10C 109.5 . . ?
H10A C10 H10B 109.5 . . ?
H10A C10 H10C 109.5 . . ?
H10B C10 H10C 109.5 . . ?
O3 C11 P1 115.87(12) . . ?
O3 C11 C12 123.62(13) . . ?
C12 C11 P1 119.96(11) . . ?
C13 C12 C11 120.85(13) . . ?
C13 C12 C17 121.07(15) . . ?
C17 C12 C11 118.08(14) . . ?
C12 C13 C18 122.19(15) . . ?
C14 C13 C12 118.33(14) . . ?
C14 C13 C18 119.41(14) . . ?
C13 C14 H14 118.9 . . ?
C15 C14 C13 122.14(15) . . ?
C15 C14 H14 118.9 . . ?
C14 C15 C16 118.19(15) . . ?
C14 C15 C19 120.58(16) . . ?
C16 C15 C19 121.23(15) . . ?
C15 C16 H16 118.9 . . ?
C17 C16 C15 122.20(15) . . ?
C17 C16 H16 118.9 . . ?
C12 C17 C20 120.89(15) . . ?
C16 C17 C12 118.01(15) . . ?
C16 C17 C20 121.07(14) . . ?
C13 C18 H18A 109.5 . . ?
C13 C18 H18B 109.5 . . ?
C13 C18 H18C 109.5 . . ?
H18A C18 H18B 109.5 . . ?
H18A C18 H18C 109.5 . . ?
H18B C18 H18C 109.5 . . ?
C15 C19 H19A 109.5 . . ?
C15 C19 H19B 109.5 . . ?
C15 C19 H19C 109.5 . . ?
H19A C19 H19B 109.5 . . ?
H19A C19 H19C 109.5 . . ?
H19B C19 H19C 109.5 . . ?
C17 C20 H20A 109.5 . . ?
C17 C20 H20B 109.5 . . ?
C17 C20 H20C 109.5 . . ?
H20A C20 H20B 109.5 . . ?
H20A C20 H20C 109.5 . . ?
H20B C20 H20C 109.5 . . ?

loop_
_geom_bond_atom_site_label_1
_geom_bond_atom_site_label_2
_geom_bond_distance
_geom_bond_site_symmetry_2
_geom_bond_publ_flag
P1 O1 1.4844(10) . ?
P1 N1 1.6191(14) . ?
P1 C1 1.8671(15) . ?
P1 C11 1.8758(15) . ?
O2 C1 1.2223(17) . ?
O3 C11 1.2142(18) . ?
N1 H1A 0.826(19) . ?
N1 H1B 0.84(2) . ?
C1 C2 1.478(2) . ?
C2 C3 1.408(2) . ?
C2 C7 1.406(2) . ?
C3 C4 1.389(2) . ?
C3 C8 1.508(2) . ?
C4 H4 0.9300 . ?
C4 C5 1.391(2) . ?
C5 C6 1.390(2) . ?
C5 C9 1.506(2) . ?
C6 H6 0.9300 . ?
C6 C7 1.388(2) . ?
C7 C10 1.508(2) . ?
C8 H8A 0.9600 . ?
C8 H8B 0.9600 . ?
C8 H8C 0.9600 . ?
C9 H9A 0.9600 . ?
C9 H9B 0.9600 . ?
C9 H9C 0.9600 . ?
C10 H10A 0.9600 . ?
C10 H10B 0.9600 . ?
C10 H10C 0.9600 . ?
C11 C12 1.496(2) . ?
C12 C13 1.399(2) . ?
C12 C17 1.408(2) . ?
C13 C14 1.392(2) . ?
C13 C18 1.509(2) . ?
C14 H14 0.9300 . ?
C14 C15 1.384(2) . ?
C15 C16 1.392(2) . ?
C15 C19 1.508(2) . ?
C16 H16 0.9300 . ?
C16 C17 1.389(2) . ?
C17 C20 1.505(2) . ?
C18 H18A 0.9600 . ?
C18 H18B 0.9600 . ?
C18 H18C 0.9600 . ?
C19 H19A 0.9600 . ?
C19 H19B 0.9600 . ?
C19 H19C 0.9600 . ?
C20 H20A 0.9600 . ?
C20 H20B 0.9600 . ?
C20 H20C 0.9600 . ?

loop_
_geom_torsion_atom_site_label_1
_geom_torsion_atom_site_label_2
_geom_torsion_atom_site_label_3
_geom_torsion_atom_site_label_4
_geom_torsion
_geom_torsion_site_symmetry_1
_geom_torsion_site_symmetry_2
_geom_torsion_site_symmetry_3
_geom_torsion_site_symmetry_4
_geom_torsion_publ_flag
P1 C1 C2 C3 58.11(18) . . . . ?
P1 C1 C2 C7 -120.13(13) . . . . ?
P1 C11 C12 C13 77.85(16) . . . . ?
P1 C11 C12 C17 -102.06(14) . . . . ?
O1 P1 C1 O2 174.76(9) . . . . ?
O1 P1 C1 C2 -16.06(15) . . . . ?
O1 P1 C11 O3 -90.80(12) . . . . ?
O1 P1 C11 C12 80.96(12) . . . . ?
O2 C1 C2 C3 -134.24(15) . . . . ?
O2 C1 C2 C7 47.5(2) . . . . ?
O3 C11 C12 C13 -111.06(17) . . . . ?
O3 C11 C12 C17 69.03(19) . . . . ?
N1 P1 C1 O2 -59.78(12) . . . . ?
N1 P1 C1 C2 109.41(12) . . . . ?
N1 P1 C11 O3 142.85(11) . . . . ?
N1 P1 C11 C12 -45.38(13) . . . . ?
C1 P1 C11 O3 37.19(12) . . . . ?
C1 P1 C11 C12 -151.05(11) . . . . ?
C1 C2 C3 C4 -176.32(13) . . . . ?
C1 C2 C3 C8 7.9(2) . . . . ?
C1 C2 C7 C6 176.51(13) . . . . ?
C1 C2 C7 C10 -1.2(2) . . . . ?
C2 C3 C4 C5 -0.6(2) . . . . ?
C3 C2 C7 C6 -1.7(2) . . . . ?
C3 C2 C7 C10 -179.46(14) . . . . ?
C3 C4 C5 C6 -0.7(2) . . . . ?
C3 C4 C5 C9 -178.82(14) . . . . ?
C4 C5 C6 C7 0.9(2) . . . . ?
C5 C6 C7 C2 0.3(2) . . . . ?
C5 C6 C7 C10 178.15(15) . . . . ?
C7 C2 C3 C4 1.9(2) . . . . ?
C7 C2 C3 C8 -173.93(14) . . . . ?
C8 C3 C4 C5 175.27(14) . . . . ?
C9 C5 C6 C7 179.00(14) . . . . ?
C11 P1 C1 O2 56.63(11) . . . . ?
C11 P1 C1 C2 -134.18(12) . . . . ?
C11 C12 C13 C14 -178.23(13) . . . . ?
C11 C12 C13 C18 4.8(2) . . . . ?
C11 C12 C17 C16 178.00(13) . . . . ?
C11 C12 C17 C20 -0.2(2) . . . . ?
C12 C13 C14 C15 0.5(2) . . . . ?
C13 C12 C17 C16 -1.9(2) . . . . ?
C13 C12 C17 C20 179.91(14) . . . . ?
C13 C14 C15 C16 -2.3(2) . . . . ?
C13 C14 C15 C19 176.65(14) . . . . ?
C14 C15 C16 C17 2.0(2) . . . . ?
C15 C16 C17 C12 0.0(2) . . . . ?
C15 C16 C17 C20 178.18(14) . . . . ?
C17 C12 C13 C14 1.7(2) . . . . ?
C17 C12 C13 C18 -175.26(14) . . . . ?
C18 C13 C14 C15 177.50(14) . . . . ?
C19 C15 C16 C17 -176.90(14) . . . . ?
